data_4022034
loop_
_publ_author_name
'Uttam K. Tambar'
'Taichi Kano'
'John F. Zepernick'
'Brian M. Stoltz'

_publ_section_title
;
 Convergent and Diastereoselective Synthesis of the Polycyclic
 Pyran Core of Saudin
;
_journal_name_full 'Journal of Organic Chemistry'
_journal_page_first 8357
_journal_page_last 8364
_journal_paper_doi 10.1021/jo061236+
_journal_volume 71
_journal_year 2006
_chemical_formula_sum 'C23 H28 O7'
_chemical_formula_weight 416.45
_chemical_name_systematic
; 
 ? 
;
_space_group_IT_number 14
_symmetry_cell_setting monoclinic
_symmetry_space_group_name_Hall '-P 2ybc'
_symmetry_space_group_name_H-M 'P 1 21/c 1'
_atom_sites_solution_hydrogens difmap
_atom_sites_solution_primary direct
_atom_sites_solution_secondary difmap
_audit_creation_method SHELXL-97
_cell_angle_alpha 90.00
_cell_angle_beta 95.7760(10)
_cell_angle_gamma 90.00
_cell_formula_units_Z 4
_cell_length_a 8.2333(6)
_cell_length_b 25.9013(19)
_cell_length_c 9.8295(7)
_cell_measurement_reflns_used 12296
_cell_measurement_temperature 98(2)
_cell_measurement_theta_max 28.17
_cell_measurement_theta_min 2.22
_cell_volume 2085.5(3)
_computing_cell_refinement 'Bruker SAINT v6.22'
_computing_data_collection 'Bruker SMART v5.054'
_computing_data_reduction 'Bruker SAINT v6.22'
_computing_molecular_graphics 'Bruker SHELXTL'
_computing_publication_material 'Bruker SHELXTL'
_computing_structure_refinement 'SHELXL-97 (Sheldrick, 1997)'
_computing_structure_solution 'SHELXS-97 (Sheldrick, 1990)'
_diffrn_ambient_temperature 98(2)
_diffrn_measured_fraction_theta_full 0.951
_diffrn_measured_fraction_theta_max 0.951
_diffrn_measurement_device_type 'Bruker SMART 1000'
_diffrn_measurement_method '\w scans at 5 \f settings'
_diffrn_radiation_monochromator graphite
_diffrn_radiation_source 'fine-focus sealed tube'
_diffrn_radiation_type MoK\a
_diffrn_radiation_wavelength 0.71073
_diffrn_reflns_av_R_equivalents 0.0543
_diffrn_reflns_av_sigmaI/netI 0.0370
_diffrn_reflns_limit_h_max 10
_diffrn_reflns_limit_h_min -10
_diffrn_reflns_limit_k_max 34
_diffrn_reflns_limit_k_min -32
_diffrn_reflns_limit_l_max 12
_diffrn_reflns_limit_l_min -12
_diffrn_reflns_number 30345
_diffrn_reflns_theta_full 28.23
_diffrn_reflns_theta_max 28.23
_diffrn_reflns_theta_min 1.57
_exptl_absorpt_coefficient_mu 0.098
_exptl_absorpt_correction_type none
_exptl_crystal_colour Colorless
_exptl_crystal_density_diffrn 1.326
_exptl_crystal_density_method 'not measured'
_exptl_crystal_description 'Irregular fragment'
_exptl_crystal_F_000 888
_refine_diff_density_max 0.404
_refine_diff_density_min -0.295
_refine_diff_density_rms 0.049
_refine_ls_extinction_method none
_refine_ls_goodness_of_fit_ref 1.845
_refine_ls_hydrogen_treatment Unrestrained
_refine_ls_matrix_type 'Full matrix'
_refine_ls_number_parameters 383
_refine_ls_number_reflns 4886
_refine_ls_number_restraints 0
_refine_ls_restrained_S_all 1.845
_refine_ls_R_factor_all 0.0574
_refine_ls_R_factor_gt 0.0418
_refine_ls_shift/su_max 0.000
_refine_ls_shift/su_mean 0.000
_refine_ls_structure_factor_coef Fsqd
_refine_ls_weighting_details w=1/s^2^(Fo^2^)
_refine_ls_weighting_scheme sigma
_refine_ls_wR_factor_gt 0.0643
_refine_ls_wR_factor_ref 0.0657
_reflns_number_gt 3765
_reflns_number_total 4886
_reflns_threshold_expression >2sigma(I)
_cod_data_source_file jo061236+si20060620_014252.cif
_cod_depositor_comments
;
The following automatic conversions were performed:
'_symmetry_cell_setting' value 'Monoclinic' changed to 'monoclinic'
according to '/home/saulius/struct/CIF-dictionaries/cif_core.dic'
dictionary named 'cif_core.dic' version 2.4.1 from
2010-06-29.

'_refine_ls_weighting_scheme' value 'Sigma' changed to
'sigma' according to '/home/saulius/struct/CIF-dictionaries/cif_core.dic'
dictionary named 'cif_core.dic' version 2.4.1 from 2010-06-29.

Automatic conversion script
Id: cif_fix_enum 1527 2010-12-29 10:47:43Z saulius 

The following automatic conversions were performed:

'_atom_sites_solution_primary' value 'Direct methods' was changed to
'direct'.

'_atom_sites_solution_secondary' value 'Difference Fourier map' was
changed to 'difmap'.

'_atom_sites_solution_hydrogens' value 'Difference Fourier map' was
changed to 'difmap'.

Automatic conversion script
Id: cif_fix_values 6452 2018-10-05 10:23:21Z andrius 
;
_cod_original_sg_symbol_H-M 'P 21/c'
_cod_database_code 4022034

loop_
_symmetry_equiv_pos_as_xyz
'x, y, z'
'-x, y+1/2, -z+1/2'
'-x, -y, -z'
'x, -y-1/2, z-1/2'

loop_
_atom_site_label
_atom_site_type_symbol
_atom_site_fract_x
_atom_site_fract_y
_atom_site_fract_z
_atom_site_U_iso_or_equiv
_atom_site_adp_type
_atom_site_occupancy
_atom_site_symmetry_multiplicity
_atom_site_calc_flag
O1 O 0.86387(11) 0.38341(4) 0.46014(9) 0.0286(2) Uani 1 1 d
O2 O 0.81935(10) 0.42451(3) 0.26078(8) 0.0224(2) Uani 1 1 d
O3 O 1.16946(11) 0.27198(3) 0.01421(9) 0.0213(2) Uani 1 1 d
O4 O 0.74283(9) 0.32791(3) 0.00655(8) 0.0161(2) Uani 1 1 d
O5 O 0.36171(10) 0.30098(3) -0.27775(8) 0.0242(2) Uani 1 1 d
O6 O 1.38029(11) 0.41432(3) 0.06171(9) 0.0257(2) Uani 1 1 d
O7 O 1.18338(10) 0.46169(3) 0.14799(8) 0.0193(2) Uani 1 1 d
C1 C 0.83691(15) 0.38130(5) 0.33772(13) 0.0202(3) Uani 1 1 d
C2 C 0.81694(15) 0.33329(5) 0.24913(12) 0.0169(3) Uani 1 1 d
C3 C 0.63991(17) 0.31440(6) 0.25044(14) 0.0201(3) Uani 1 1 d
C4 C 0.93845(17) 0.29142(5) 0.30232(13) 0.0210(3) Uani 1 1 d
C5 C 0.98991(17) 0.25857(5) 0.18629(14) 0.0204(3) Uani 1 1 d
C6 C 1.07104(15) 0.29021(5) 0.08419(12) 0.0164(3) Uani 1 1 d
C7 C 1.02391(15) 0.34761(5) 0.07399(12) 0.0146(3) Uani 1 1 d
C8 C 0.84774(14) 0.35466(5) 0.10781(12) 0.0150(3) Uani 1 1 d
C9 C 0.79327(17) 0.41122(5) 0.11697(13) 0.0180(3) Uani 1 1 d
C10 C 0.76243(15) 0.34219(4) -0.12699(12) 0.0149(3) Uani 1 1 d
C11 C 0.61407(15) 0.32966(5) -0.21434(12) 0.0157(3) Uani 1 1 d
C12 C 0.58386(17) 0.33277(5) -0.36008(13) 0.0218(3) Uani 1 1 d
C13 C 0.43237(17) 0.31527(5) -0.39264(14) 0.0249(3) Uani 1 1 d
C14 C 0.47618(15) 0.31048(5) -0.17049(13) 0.0191(3) Uani 1 1 d
C15 C 0.90019(15) 0.36222(5) -0.16343(13) 0.0155(3) Uani 1 1 d
C16 C 1.05252(15) 0.36933(5) -0.06742(12) 0.0151(3) Uani 1 1 d
C17 C 1.12187(16) 0.42547(5) -0.07232(12) 0.0171(3) Uani 1 1 d
C18 C 1.20337(18) 0.43282(6) -0.20407(14) 0.0216(3) Uani 1 1 d
C19 C 1.24557(15) 0.43332(5) 0.05092(13) 0.0183(3) Uani 1 1 d
C20 C 1.27991(16) 0.47172(5) 0.28234(13) 0.0215(3) Uani 1 1 d
C21 C 1.4328(2) 0.50154(7) 0.25888(18) 0.0331(4) Uani 1 1 d
C22 C 1.16546(19) 0.50451(6) 0.35659(16) 0.0269(3) Uani 1 1 d
C23 C 1.3149(2) 0.42119(6) 0.35764(16) 0.0301(4) Uani 1 1 d
H3A H 0.6160(14) 0.3071(5) 0.3447(13) 0.019(3) Uiso 1 1 d
H3B H 0.5599(15) 0.3402(5) 0.2092(12) 0.023(4) Uiso 1 1 d
H3C H 0.6220(15) 0.2812(5) 0.1989(13) 0.026(4) Uiso 1 1 d
H4A H 1.0372(16) 0.3080(5) 0.3503(12) 0.026(4) Uiso 1 1 d
H4B H 0.8875(14) 0.2696(5) 0.3677(12) 0.017(3) Uiso 1 1 d
H5A H 1.0626(16) 0.2316(5) 0.2205(13) 0.026(4) Uiso 1 1 d
H5B H 0.8931(16) 0.2431(5) 0.1363(12) 0.021(3) Uiso 1 1 d
H7 H 1.0949(15) 0.3634(5) 0.1448(12) 0.018(3) Uiso 1 1 d
H9A H 0.8579(15) 0.4368(5) 0.0702(12) 0.019(3) Uiso 1 1 d
H9B H 0.6765(15) 0.4144(4) 0.0879(11) 0.011(3) Uiso 1 1 d
H12 H 0.6599(16) 0.3449(5) -0.4201(13) 0.026(4) Uiso 1 1 d
H13 H 0.3621(16) 0.3110(5) -0.4773(13) 0.029(4) Uiso 1 1 d
H14 H 0.4421(15) 0.3026(5) -0.0825(12) 0.022(4) Uiso 1 1 d
H15 H 0.9019(14) 0.3702(4) -0.2550(12) 0.012(3) Uiso 1 1 d
H16 H 1.1412(14) 0.3478(4) -0.1018(11) 0.012(3) Uiso 1 1 d
H17 H 1.0319(14) 0.4511(4) -0.0665(11) 0.014(3) Uiso 1 1 d
H18A H 1.2311(15) 0.4700(5) -0.2164(12) 0.026(4) Uiso 1 1 d
H18B H 1.3014(16) 0.4130(5) -0.2023(12) 0.025(4) Uiso 1 1 d
H18C H 1.1283(16) 0.4225(5) -0.2864(13) 0.027(4) Uiso 1 1 d
H21A H 1.3993(17) 0.5336(6) 0.2039(14) 0.037(4) Uiso 1 1 d
H21B H 1.4823(17) 0.5145(5) 0.3480(15) 0.039(4) Uiso 1 1 d
H21C H 1.5119(19) 0.4804(6) 0.2172(15) 0.047(5) Uiso 1 1 d
H22A H 1.2173(17) 0.5117(5) 0.4507(15) 0.039(4) Uiso 1 1 d
H22B H 1.0658(17) 0.4866(5) 0.3648(13) 0.028(4) Uiso 1 1 d
H22C H 1.1439(17) 0.5378(6) 0.3083(13) 0.037(4) Uiso 1 1 d
H23A H 1.3729(16) 0.4295(5) 0.4480(14) 0.032(4) Uiso 1 1 d
H23B H 1.2061(19) 0.4029(6) 0.3706(14) 0.043(4) Uiso 1 1 d
H23C H 1.3828(18) 0.3986(6) 0.3074(15) 0.044(5) Uiso 1 1 d

loop_
_atom_site_aniso_label
_atom_site_aniso_U_11
_atom_site_aniso_U_22
_atom_site_aniso_U_33
_atom_site_aniso_U_23
_atom_site_aniso_U_13
_atom_site_aniso_U_12
O1 0.0359(6) 0.0331(6) 0.0178(5) -0.0064(4) 0.0065(4) -0.0105(5)
O2 0.0270(5) 0.0198(5) 0.0213(5) -0.0044(4) 0.0069(4) -0.0027(4)
O3 0.0213(5) 0.0210(5) 0.0222(5) 0.0007(4) 0.0044(4) 0.0044(4)
O4 0.0162(5) 0.0186(5) 0.0133(4) -0.0001(4) 0.0013(4) -0.0035(4)
O5 0.0191(5) 0.0320(6) 0.0211(5) -0.0010(4) -0.0001(4) -0.0060(4)
O6 0.0162(5) 0.0292(6) 0.0312(5) -0.0056(4) 0.0005(4) 0.0025(4)
O7 0.0165(5) 0.0185(5) 0.0225(5) -0.0037(4) 0.0002(4) 0.0000(4)
C1 0.0167(7) 0.0234(7) 0.0217(7) -0.0031(6) 0.0071(6) -0.0049(6)
C2 0.0178(7) 0.0182(7) 0.0148(6) -0.0010(5) 0.0029(5) -0.0020(5)
C3 0.0214(8) 0.0207(8) 0.0191(7) 0.0003(6) 0.0062(6) -0.0033(6)
C4 0.0219(8) 0.0246(8) 0.0165(7) 0.0041(6) 0.0025(6) -0.0011(6)
C5 0.0198(7) 0.0178(7) 0.0235(7) 0.0046(6) 0.0015(6) 0.0035(6)
C6 0.0131(7) 0.0183(7) 0.0167(6) -0.0012(5) -0.0033(5) -0.0006(5)
C7 0.0136(7) 0.0160(7) 0.0139(6) -0.0014(5) -0.0004(5) -0.0019(5)
C8 0.0146(7) 0.0152(7) 0.0151(6) -0.0013(5) 0.0009(5) -0.0012(5)
C9 0.0169(7) 0.0182(7) 0.0193(7) -0.0010(6) 0.0040(6) 0.0004(6)
C10 0.0196(7) 0.0116(6) 0.0135(6) 0.0003(5) 0.0020(5) 0.0032(5)
C11 0.0175(7) 0.0132(6) 0.0165(6) -0.0012(5) 0.0020(5) 0.0008(5)
C12 0.0225(8) 0.0242(8) 0.0188(7) 0.0005(6) 0.0028(6) -0.0033(6)
C13 0.0269(8) 0.0295(8) 0.0175(7) 0.0011(6) -0.0019(6) -0.0046(6)
C14 0.0179(7) 0.0217(7) 0.0174(7) -0.0026(6) 0.0003(6) -0.0009(5)
C15 0.0186(7) 0.0153(7) 0.0129(6) 0.0004(5) 0.0028(5) 0.0011(5)
C16 0.0149(7) 0.0142(7) 0.0166(6) -0.0002(5) 0.0036(5) 0.0000(5)
C17 0.0148(7) 0.0141(7) 0.0229(7) 0.0012(5) 0.0038(6) 0.0000(5)
C18 0.0202(8) 0.0199(8) 0.0254(8) 0.0030(6) 0.0061(6) -0.0014(6)
C19 0.0164(7) 0.0133(7) 0.0258(7) 0.0010(5) 0.0050(6) -0.0034(5)
C20 0.0187(7) 0.0212(7) 0.0234(7) -0.0053(6) -0.0043(6) -0.0007(6)
C21 0.0260(9) 0.0359(10) 0.0372(10) -0.0110(8) 0.0020(7) -0.0086(8)
C22 0.0255(9) 0.0265(9) 0.0282(9) -0.0066(7) -0.0002(7) 0.0005(7)
C23 0.0361(10) 0.0263(9) 0.0261(8) -0.0040(7) -0.0058(7) 0.0058(7)

loop_
_atom_type_symbol
_atom_type_description
_atom_type_scat_dispersion_real
_atom_type_scat_dispersion_imag
_atom_type_scat_source
C C 0.0033 0.0016 'International Tables Vol C Tables 4.2.6.8 and 6.1.1.4'
H H 0.0000 0.0000 'International Tables Vol C Tables 4.2.6.8 and 6.1.1.4'
O O 0.0106 0.0060 'International Tables Vol C Tables 4.2.6.8 and 6.1.1.4'

loop_
_geom_angle_atom_site_label_1
_geom_angle_atom_site_label_2
_geom_angle_atom_site_label_3
_geom_angle
C1 O2 C9 110.26(9)
C10 O4 C8 114.18(9)
C14 O5 C13 105.68(10)
C19 O7 C20 121.01(9)
O1 C1 O2 121.41(11)
O1 C1 C2 127.58(12)
O2 C1 C2 111.01(10)
C1 C2 C4 110.80(11)
C1 C2 C3 107.69(10)
C4 C2 C3 111.03(11)
C1 C2 C8 101.83(10)
C4 C2 C8 113.66(10)
C3 C2 C8 111.35(10)
C2 C3 H3A 110.4(7)
C2 C3 H3B 111.8(7)
H3A C3 H3B 109.0(10)
C2 C3 H3C 111.1(7)
H3A C3 H3C 106.1(10)
H3B C3 H3C 108.2(10)
C5 C4 C2 111.27(11)
C5 C4 H4A 108.8(7)
C2 C4 H4A 109.3(7)
C5 C4 H4B 109.8(7)
C2 C4 H4B 108.9(7)
H4A C4 H4B 108.7(10)
C6 C5 C4 111.88(11)
C6 C5 H5A 109.2(8)
C4 C5 H5A 110.9(8)
C6 C5 H5B 106.3(7)
C4 C5 H5B 109.4(7)
H5A C5 H5B 109.1(11)
O3 C6 C5 122.32(12)
O3 C6 C7 121.28(11)
C5 C6 C7 116.39(10)
C8 C7 C6 109.85(10)
C8 C7 C16 112.76(10)
C6 C7 C16 110.59(10)
C8 C7 H7 108.3(7)
C6 C7 H7 103.6(7)
C16 C7 H7 111.3(7)
O4 C8 C7 108.07(9)
O4 C8 C9 110.07(10)
C7 C8 C9 114.49(10)
O4 C8 C2 108.12(9)
C7 C8 C2 113.49(10)
C9 C8 C2 102.37(9)
O2 C9 C8 105.54(10)
O2 C9 H9A 105.0(7)
C8 C9 H9A 115.9(7)
O2 C9 H9B 108.0(6)
C8 C9 H9B 110.3(7)
H9A C9 H9B 111.4(9)
C15 C10 O4 122.84(11)
C15 C10 C11 128.00(11)
O4 C10 C11 109.11(10)
C14 C11 C12 105.87(11)
C14 C11 C10 125.18(11)
C12 C11 C10 128.91(11)
C13 C12 C11 106.55(12)
C13 C12 H12 128.2(8)
C11 C12 H12 125.3(8)
C12 C13 O5 110.94(12)
C12 C13 H13 134.9(8)
O5 C13 H13 114.1(8)
C11 C14 O5 110.96(11)
C11 C14 H14 134.4(8)
O5 C14 H14 114.6(7)
C10 C15 C16 124.02(11)
C10 C15 H15 116.5(7)
C16 C15 H15 119.3(7)
C15 C16 C7 109.17(10)
C15 C16 C17 112.24(10)
C7 C16 C17 117.18(10)
C15 C16 H16 108.1(6)
C7 C16 H16 106.5(6)
C17 C16 H16 103.0(6)
C19 C17 C18 110.08(11)
C19 C17 C16 108.54(10)
C18 C17 C16 109.53(10)
C19 C17 H17 107.9(6)
C18 C17 H17 110.9(6)
C16 C17 H17 109.9(7)
C17 C18 H18A 110.3(7)
C17 C18 H18B 111.1(7)
H18A C18 H18B 108.5(10)
C17 C18 H18C 111.2(7)
H18A C18 H18C 106.8(10)
H18B C18 H18C 108.7(10)
O6 C19 O7 124.86(12)
O6 C19 C17 123.54(11)
O7 C19 C17 111.53(10)
O7 C20 C22 102.87(10)
O7 C20 C21 109.31(11)
C22 C20 C21 110.83(12)
O7 C20 C23 109.84(10)
C22 C20 C23 110.28(12)
C21 C20 C23 113.22(13)
C20 C21 H21A 108.3(8)
C20 C21 H21B 108.3(8)
H21A C21 H21B 105.0(12)
C20 C21 H21C 112.3(9)
H21A C21 H21C 113.3(12)
H21B C21 H21C 109.4(12)
C20 C22 H22A 108.9(8)
C20 C22 H22B 110.6(8)
H22A C22 H22B 107.8(11)
C20 C22 H22C 110.4(8)
H22A C22 H22C 108.7(11)
H22B C22 H22C 110.4(11)
C20 C23 H23A 107.6(8)
C20 C23 H23B 109.3(8)
H23A C23 H23B 109.6(11)
C20 C23 H23C 111.1(9)
H23A C23 H23C 109.6(11)
H23B C23 H23C 109.6(12)

loop_
_geom_bond_atom_site_label_1
_geom_bond_atom_site_label_2
_geom_bond_distance
O1 C1 1.2027(14)
O2 C1 1.3503(15)
O2 C9 1.4497(14)
O3 C6 1.2103(14)
O4 C10 1.3887(13)
O4 C8 1.4295(14)
O5 C14 1.3640(14)
O5 C13 1.3722(15)
O6 C19 1.2084(14)
O7 C19 1.3457(14)
O7 C20 1.4939(14)
C1 C2 1.5174(17)
C2 C4 1.5313(18)
C2 C3 1.5387(17)
C2 C8 1.5399(16)
C3 H3A 0.985(12)
C3 H3B 0.995(13)
C3 H3C 1.001(13)
C4 C5 1.5171(18)
C4 H4A 0.996(13)
C4 H4B 0.981(12)
C5 C6 1.5033(17)
C5 H5A 0.959(13)
C5 H5B 0.979(13)
C6 C7 1.5372(17)
C7 C8 1.5312(16)
C7 C16 1.5394(16)
C7 H7 0.954(12)
C8 C9 1.5374(17)
C9 H9A 0.992(12)
C9 H9B 0.978(12)
C10 C15 1.3289(16)
C10 C11 1.4572(16)
C11 C14 1.3491(17)
C11 C12 1.4314(17)
C12 C13 1.3354(18)
C12 H12 0.956(13)
C13 H13 0.971(13)
C14 H14 0.958(12)
C15 C16 1.5030(17)
C15 H15 0.926(11)
C16 C17 1.5649(16)
C16 H16 1.004(11)
C17 C19 1.5158(17)
C17 C18 1.5292(17)
C17 H17 1.001(12)
C18 H18A 0.999(13)
C18 H18B 0.956(13)
C18 H18C 1.004(13)
C20 C22 1.5102(19)
C20 C21 1.5142(19)
C20 C23 1.5169(19)
C21 H21A 1.015(15)
C21 H21B 0.987(15)
C21 H21C 0.973(16)
C22 H22A 0.996(15)
C22 H22B 0.953(14)
C22 H22C 0.990(15)
C23 H23A 0.988(14)
C23 H23B 1.033(15)
C23 H23C 0.977(15)
